data_7027930
loop_
_publ_author_name
'Fedushkin, Igor L.'
'Makarov, Valentin M.'
'Sokolov, Vladimir G.'
'Fukin, Georgy K.'

_publ_section_title
;
 Acenaphthene-1,2-diimine chromium complexes
;
_journal_issue 38
_journal_name_full 'Dalton Transactions'
_journal_page_first 8047
_journal_page_last 8053
_journal_paper_doi 10.1039/b909814c
_journal_year 2009
_chemical_formula_sum 'C104 H144 Cr N4 Na O8'
_chemical_formula_weight 1653.22
_chemical_name_systematic
;
?
;
_space_group_IT_number 15
_symmetry_cell_setting monoclinic
_symmetry_space_group_name_Hall '-C 2yc'
_symmetry_space_group_name_H-M 'C 1 2/c 1'
_atom_sites_solution_hydrogens refall
_atom_sites_solution_primary patt
_atom_sites_solution_secondary difmap
_audit_creation_method SHELXL-97
_cell_angle_alpha 90.00
_cell_angle_beta 90.8320(10)
_cell_angle_gamma 90.00
_cell_formula_units_Z 4
_cell_length_a 13.4096(6)
_cell_length_b 21.0138(9)
_cell_length_c 32.2379(14)
_cell_measurement_reflns_used 980
_cell_measurement_temperature 100(2)
_cell_measurement_theta_max 29
_cell_measurement_theta_min 2
_cell_volume 9083.3(7)
_computing_cell_refinement 'Bruker SMART'
_computing_data_collection 'Bruker SMART'
_computing_data_reduction 'Bruker SHELXTL'
_computing_molecular_graphics 'Bruker SHELXTL'
_computing_publication_material 'Bruker SHELXTL'
_computing_structure_refinement 'SHELXL-97 (Sheldrick, 1997)'
_computing_structure_solution 'SHELXS-97 (Sheldrick, 1990)'
_diffrn_ambient_temperature 100(2)
_diffrn_measured_fraction_theta_full 0.993
_diffrn_measured_fraction_theta_max 0.993
_diffrn_measurement_device_type 'CCD area detector'
_diffrn_measurement_method 'phi and omega scans'
_diffrn_radiation_monochromator graphite
_diffrn_radiation_source 'fine-focus sealed tube'
_diffrn_radiation_type MoK\a
_diffrn_radiation_wavelength 0.71073
_diffrn_reflns_av_R_equivalents 0.0610
_diffrn_reflns_av_sigmaI/netI 0.0538
_diffrn_reflns_limit_h_max 16
_diffrn_reflns_limit_h_min -16
_diffrn_reflns_limit_k_max 25
_diffrn_reflns_limit_k_min -25
_diffrn_reflns_limit_l_max 39
_diffrn_reflns_limit_l_min -39
_diffrn_reflns_number 37971
_diffrn_reflns_theta_full 26.00
_diffrn_reflns_theta_max 26.00
_diffrn_reflns_theta_min 1.80
_exptl_absorpt_coefficient_mu 0.190
_exptl_absorpt_correction_T_max 0.9720
_exptl_absorpt_correction_T_min 0.9142
_exptl_absorpt_correction_type multi-scan
_exptl_absorpt_process_details 'SADABS (Sheldrick, 1998)'
_exptl_crystal_colour black
_exptl_crystal_density_diffrn 1.209
_exptl_crystal_density_method 'not measured'
_exptl_crystal_description rhombus
_exptl_crystal_F_000 3580
_exptl_crystal_size_max 0.48
_exptl_crystal_size_mid 0.48
_exptl_crystal_size_min 0.15
_refine_diff_density_max 1.038
_refine_diff_density_min -0.517
_refine_diff_density_rms 0.080
_refine_ls_extinction_method none
_refine_ls_goodness_of_fit_ref 1.053
_refine_ls_hydrogen_treatment mixed
_refine_ls_matrix_type full
_refine_ls_number_parameters 778
_refine_ls_number_reflns 8869
_refine_ls_number_restraints 12
_refine_ls_restrained_S_all 1.052
_refine_ls_R_factor_all 0.1013
_refine_ls_R_factor_gt 0.0662
_refine_ls_shift/su_max 0.000
_refine_ls_shift/su_mean 0.000
_refine_ls_structure_factor_coef Fsqd
_refine_ls_weighting_details 'calc w=1/[\s^2^(Fo^2^)+(0.1026P)^2^+5.1786P] where P=(Fo^2^+2Fc^2^)/3'
_refine_ls_weighting_scheme calc
_refine_ls_wR_factor_gt 0.1617
_refine_ls_wR_factor_ref 0.1771
_reflns_number_gt 6206
_reflns_number_total 8869
_reflns_threshold_expression >2sigma(I)
_cod_data_source_file b909814csup1.cif
_cod_data_source_block crbian1m
_cod_depositor_comments
;
The following automatic conversions were performed:

'_symmetry_cell_setting' value 'Monoclinic' changed to 'monoclinic'
according to /home/saulius/struct/CIF-dictionaries/cif_core.dic
dictionary named 'cif_core.dic' version 2.4.2 from 2011-04-26.

Automatic conversion script
Id: cif_fix_values 1891 2012-01-12 08:04:46Z andrius 
;
_cod_original_sg_symbol_H-M C2/c
_cod_database_code 7027930

loop_
_symmetry_equiv_pos_as_xyz
'x, y, z'
'-x, y, -z+1/2'
'x+1/2, y+1/2, z'
'-x+1/2, y+1/2, -z+1/2'
'-x, -y, -z'
'x, -y, z-1/2'
'-x+1/2, -y+1/2, -z'
'x+1/2, -y+1/2, z-1/2'

loop_
_atom_site_label
_atom_site_type_symbol
_atom_site_fract_x
_atom_site_fract_y
_atom_site_fract_z
_atom_site_U_iso_or_equiv
_atom_site_adp_type
_atom_site_occupancy
_atom_site_symmetry_multiplicity
_atom_site_calc_flag
_atom_site_refinement_flags
Cr1 Cr 0.0000 0.21473(2) 0.2500 0.01584(10) Uani 1 2 d S
N1 N 0.01062(12) 0.19458(7) 0.31127(5) 0.0183(4) Uani 1 1 d .
N2 N -0.14258(12) 0.23560(7) 0.26562(5) 0.0173(4) Uani 1 1 d .
C1 C -0.07922(14) 0.20378(9) 0.33111(6) 0.0189(4) Uani 1 1 d .
C2 C -0.15781(14) 0.22755(9) 0.30728(6) 0.0182(4) Uani 1 1 d .
C3 C -0.24353(15) 0.23925(9) 0.33443(6) 0.0200(5) Uani 1 1 d .
C4 C -0.21156(14) 0.21762(9) 0.37434(6) 0.0188(4) Uani 1 1 d .
C5 C -0.11244(15) 0.19514(9) 0.37400(6) 0.0208(5) Uani 1 1 d .
C6 C -0.07170(15) 0.17302(10) 0.41105(6) 0.0250(5) Uani 1 1 d D
H6 H -0.0058(6) 0.1586(8) 0.4149(6) 0.022(5) Uiso 1 1 d D
C7 C -0.13120(17) 0.17506(10) 0.44740(6) 0.0288(5) Uani 1 1 d D
H7 H -0.1013(12) 0.1608(9) 0.4720(3) 0.037(6) Uiso 1 1 d D
C8 C -0.22727(17) 0.19745(10) 0.44718(6) 0.0267(5) Uani 1 1 d .
H8 H -0.2655(19) 0.1950(12) 0.4720(8) 0.041(7) Uiso 1 1 d .
C9 C -0.27163(15) 0.21992(9) 0.40974(6) 0.0213(5) Uani 1 1 d .
C10 C -0.36888(16) 0.24545(10) 0.40418(6) 0.0250(5) Uani 1 1 d .
H10 H -0.4152(17) 0.2460(10) 0.4272(7) 0.030(6) Uiso 1 1 d .
C11 C -0.40010(16) 0.26717(10) 0.36617(6) 0.0248(5) Uani 1 1 d .
H11 H -0.4678(18) 0.2833(11) 0.3619(7) 0.032(6) Uiso 1 1 d .
C12 C -0.33806(15) 0.26458(10) 0.33051(6) 0.0240(5) Uani 1 1 d .
H12 H -0.3563(17) 0.2817(11) 0.3046(7) 0.030(6) Uiso 1 1 d .
C13 C 0.08472(14) 0.16795(10) 0.33827(6) 0.0205(4) Uani 1 1 d .
C14 C 0.09362(15) 0.10112(10) 0.34125(6) 0.0244(5) Uani 1 1 d .
C15 C 0.15394(16) 0.07595(10) 0.37282(7) 0.0285(5) Uani 1 1 d .
H15 H 0.1579(17) 0.0292(11) 0.3775(7) 0.033(6) Uiso 1 1 d .
C16 C 0.20636(17) 0.11525(11) 0.39978(6) 0.0306(5) Uani 1 1 d D
H16 H 0.2450(11) 0.0964(8) 0.4210(4) 0.042(7) Uiso 1 1 d D
C17 C 0.20402(16) 0.18029(11) 0.39424(6) 0.0274(5) Uani 1 1 d .
H17 H 0.2417(17) 0.2063(11) 0.4115(7) 0.029(6) Uiso 1 1 d .
C18 C 0.14429(15) 0.20807(10) 0.36345(6) 0.0215(5) Uani 1 1 d .
C19 C 0.03760(18) 0.05823(10) 0.31065(8) 0.0334(6) Uani 1 1 d .
H19 H 0.028(2) 0.0848(14) 0.2843(9) 0.060(8) Uiso 1 1 d .
C20 C 0.09584(19) -0.00128(12) 0.29953(8) 0.0416(7) Uani 1 1 d D
H20A H 0.058(2) -0.0275(13) 0.2791(8) 0.051(8) Uiso 1 1 d .
H20B H 0.102(3) -0.0260(7) 0.3240(4) 0.097(12) Uiso 1 1 d D
H20C H 0.1591(7) 0.0107(11) 0.2902(7) 0.054(8) Uiso 1 1 d D
C21 C -0.0661(2) 0.04153(15) 0.32349(12) 0.0729(10) Uani 1 1 d .
H21A H -0.0971 0.0140 0.3025 0.109 Uiso 1 1 calc R
H21B H -0.1055 0.0805 0.3263 0.109 Uiso 1 1 calc R
H21C H -0.0635 0.0192 0.3502 0.109 Uiso 1 1 calc R
C22 C 0.14266(16) 0.28018(10) 0.35778(6) 0.0243(5) Uani 1 1 d D
H22 H 0.1390(17) 0.2867(10) 0.3291(2) 0.029(6) Uiso 1 1 d D
C23 C 0.24140(18) 0.31102(11) 0.36943(7) 0.0301(5) Uani 1 1 d .
H23A H 0.2384(19) 0.3526(12) 0.3632(8) 0.041(7) Uiso 1 1 d .
H23B H 0.2472(19) 0.3101(11) 0.3977(8) 0.039(7) Uiso 1 1 d .
H23C H 0.3013(17) 0.2897(10) 0.3570(7) 0.028(6) Uiso 1 1 d .
C24 C 0.05872(17) 0.31281(10) 0.38141(7) 0.0284(5) Uani 1 1 d .
H24A H 0.0639(16) 0.3590(10) 0.3794(6) 0.025(6) Uiso 1 1 d .
H24B H -0.0081(18) 0.3030(10) 0.3727(7) 0.029(6) Uiso 1 1 d .
H24C H 0.0650(17) 0.3042(11) 0.4099(7) 0.032(6) Uiso 1 1 d .
C25 C -0.22697(14) 0.26210(9) 0.24445(6) 0.0189(4) Uani 1 1 d .
C26 C -0.30526(15) 0.22216(9) 0.23053(5) 0.0206(5) Uani 1 1 d .
C27 C -0.39345(16) 0.25040(10) 0.21673(6) 0.0245(5) Uani 1 1 d .
H27 H -0.4499(17) 0.2256(11) 0.2088(7) 0.027(6) Uiso 1 1 d .
C28 C -0.40446(15) 0.31579(10) 0.21567(6) 0.0253(5) Uani 1 1 d .
H28 H -0.4664(17) 0.3344(11) 0.2082(7) 0.030(6) Uiso 1 1 d .
C29 C -0.32520(16) 0.35470(9) 0.22671(6) 0.0236(5) Uani 1 1 d D
H29 H -0.3321(15) 0.3987(3) 0.2242(6) 0.017(5) Uiso 1 1 d D
C30 C -0.23492(15) 0.32898(9) 0.24071(6) 0.0202(5) Uani 1 1 d .
C31 C -0.29492(15) 0.14982(10) 0.23179(6) 0.0231(5) Uani 1 1 d .
H31 H -0.2283(17) 0.1423(10) 0.2298(6) 0.023(5) Uiso 1 1 d .
C32 C -0.33362(19) 0.12101(10) 0.27203(7) 0.0321(6) Uani 1 1 d .
H32A H -0.2979(19) 0.1343(11) 0.2966(8) 0.041(7) Uiso 1 1 d .
H32B H -0.3265(17) 0.0750(11) 0.2727(7) 0.032(6) Uiso 1 1 d .
H32C H -0.407(2) 0.1314(11) 0.2744(7) 0.037(7) Uiso 1 1 d .
C33 C -0.34730(17) 0.11778(10) 0.19510(7) 0.0294(5) Uani 1 1 d D
H33A H -0.3322(16) 0.0730(10) 0.1925(6) 0.025(6) Uiso 1 1 d .
H33B H -0.4161(18) 0.1223(10) 0.1958(7) 0.026(6) Uiso 1 1 d .
H33C H -0.3315(16) 0.1336(9) 0.1688(3) 0.038(7) Uiso 1 1 d D
C34 C -0.14746(15) 0.37183(9) 0.25204(6) 0.0223(5) Uani 1 1 d .
H34 H -0.0900(16) 0.3447(10) 0.2514(6) 0.022(5) Uiso 1 1 d .
C35 C -0.15229(18) 0.39390(11) 0.29725(7) 0.0341(6) Uani 1 1 d D
H35A H -0.0967(18) 0.4206(11) 0.3045(7) 0.034(6) Uiso 1 1 d .
H35B H -0.2067(8) 0.4203(7) 0.3028(7) 0.041(7) Uiso 1 1 d D
H35C H -0.1523(19) 0.3627(5) 0.3179(4) 0.036(6) Uiso 1 1 d D
C36 C -0.13818(18) 0.42871(11) 0.22309(7) 0.0321(6) Uani 1 1 d .
H36A H -0.0809(16) 0.4521(9) 0.2310(6) 0.017(5) Uiso 1 1 d .
H36B H -0.196(2) 0.4625(14) 0.2254(9) 0.061(8) Uiso 1 1 d .
H36C H -0.1347(19) 0.4189(12) 0.1927(8) 0.042(7) Uiso 1 1 d .
Na1 Na 0.5000 0.0000 0.5000 0.0223(3) Uani 1 2 d S
O1S O 0.56584(11) 0.00978(7) 0.43082(4) 0.0277(4) Uani 1 1 d .
O2S O 0.36370(11) -0.06698(7) 0.47489(4) 0.0293(4) Uani 1 1 d .
O3S O 0.40597(11) 0.09135(7) 0.48527(4) 0.0290(4) Uani 1 1 d .
O4S O 0.10208(17) 0.02625(11) 0.52688(7) 0.0718(7) Uani 1 1 d .
C1S C 0.50642(17) 0.01682(11) 0.39342(7) 0.0289(5) Uani 1 1 d .
H1SA H 0.4958(17) -0.0270(11) 0.3804(7) 0.028(6) Uiso 1 1 d .
H1SB H 0.4390(16) 0.0315(10) 0.4005(6) 0.022(5) Uiso 1 1 d .
C2S C 0.56589(18) 0.05953(12) 0.36523(7) 0.0345(6) Uani 1 1 d .
H2SA H 0.5572(16) 0.1022(10) 0.3709(6) 0.018(5) Uiso 1 1 d .
H2SB H 0.557(2) 0.0474(15) 0.3359(9) 0.069(9) Uiso 1 1 d .
C3S C 0.67304(18) 0.04332(12) 0.37736(7) 0.0327(6) Uani 1 1 d .
H3SA H 0.6959(19) 0.0048(12) 0.3655(8) 0.040(7) Uiso 1 1 d .
H3SB H 0.7215(17) 0.0774(10) 0.3697(6) 0.026(6) Uiso 1 1 d .
C4S C 0.66441(17) 0.03411(11) 0.42373(7) 0.0290(5) Uani 1 1 d .
H4SA H 0.7074(19) 0.0043(12) 0.4329(7) 0.038(7) Uiso 1 1 d .
H4SB H 0.6682(17) 0.0745(11) 0.4375(7) 0.028(6) Uiso 1 1 d .
C5S C 0.38721(18) -0.11623(11) 0.44528(7) 0.0317(6) Uani 1 1 d .
H5SA H 0.4563(17) -0.1097(10) 0.4354(6) 0.025(6) Uiso 1 1 d .
H5SB H 0.386(2) -0.1569(13) 0.4595(8) 0.049(8) Uiso 1 1 d .
C6S C 0.30656(19) -0.11258(11) 0.41203(7) 0.0345(6) Uani 1 1 d D
H6SA H 0.3029(19) -0.1505(5) 0.3969(5) 0.044(7) Uiso 1 1 d D
H6SB H 0.3239(19) -0.0807(12) 0.3924(8) 0.041(7) Uiso 1 1 d .
C7S C 0.21642(17) -0.09416(11) 0.43752(7) 0.0319(6) Uani 1 1 d D
H7SA H 0.1917(17) -0.1292(11) 0.4492(7) 0.026(6) Uiso 1 1 d .
H7SB H 0.1621(8) -0.0773(9) 0.4227(5) 0.051(8) Uiso 1 1 d D
C8S C 0.26103(18) -0.04823(11) 0.46878(7) 0.0352(6) Uani 1 1 d .
H8SA H 0.2554(19) -0.0051(12) 0.4592(8) 0.039(7) Uiso 1 1 d .
H8SB H 0.2213(19) -0.0500(12) 0.4950(8) 0.043(7) Uiso 1 1 d .
C9S C 0.44884(17) 0.14563(10) 0.46464(7) 0.0298(5) Uani 1 1 d .
H9SA H 0.4236(17) 0.1440(10) 0.4348(7) 0.025(6) Uiso 1 1 d .
H9SB H 0.5241(16) 0.1415(9) 0.4675(6) 0.021(5) Uiso 1 1 d .
C10S C 0.41129(19) 0.20371(10) 0.48763(7) 0.0327(6) Uani 1 1 d .
H10A H 0.4054(19) 0.2380(12) 0.4703(8) 0.041(7) Uiso 1 1 d .
H10B H 0.4588(17) 0.2156(10) 0.5104(7) 0.026(6) Uiso 1 1 d .
C11S C 0.31224(17) 0.18095(10) 0.50484(6) 0.0279(5) Uani 1 1 d .
H11A H 0.2968(19) 0.2030(12) 0.5289(8) 0.038(7) Uiso 1 1 d .
H11B H 0.2678(19) 0.1834(11) 0.4822(7) 0.037(7) Uiso 1 1 d .
C12S C 0.33380(16) 0.11227(10) 0.51505(6) 0.0254(5) Uani 1 1 d .
H12A H 0.2736(19) 0.0825(12) 0.5131(7) 0.038(7) Uiso 1 1 d .
H12B H 0.3674(18) 0.1098(11) 0.5425(7) 0.033(6) Uiso 1 1 d .
C13S C 0.0560(3) 0.08306(15) 0.51496(11) 0.0663(10) Uani 1 1 d .
H13A H -0.0138 0.0757 0.5057 0.080 Uiso 1 1 calc R
H13B H 0.0928 0.1042 0.4924 0.080 Uiso 1 1 calc R
C14S C 0.0603(3) 0.12249(17) 0.55516(11) 0.0697(10) Uani 1 1 d .
H14A H 0.1205 0.1498 0.5561 0.084 Uiso 1 1 calc R
H14B H 0.0004 0.1497 0.5576 0.084 Uiso 1 1 calc R
C15S C 0.0642(3) 0.07270(16) 0.58928(12) 0.0740(11) Uani 1 1 d .
H15A H 0.0059 0.0763 0.6076 0.089 Uiso 1 1 calc R
H15B H 0.1261 0.0766 0.6062 0.089 Uiso 1 1 calc R
C16S C 0.0621(3) 0.00965(17) 0.56494(12) 0.0747(11) Uani 1 1 d .
H16A H 0.1033 -0.0232 0.5790 0.090 Uiso 1 1 calc R
H16B H -0.0069 -0.0065 0.5616 0.090 Uiso 1 1 calc R

loop_
_atom_site_aniso_label
_atom_site_aniso_U_11
_atom_site_aniso_U_22
_atom_site_aniso_U_33
_atom_site_aniso_U_23
_atom_site_aniso_U_13
_atom_site_aniso_U_12
Cr1 0.0148(2) 0.0175(2) 0.01526(19) 0.000 0.00242(16) 0.000
N1 0.0151(8) 0.0221(8) 0.0178(7) -0.0001(6) 0.0031(6) 0.0025(6)
N2 0.0155(8) 0.0197(7) 0.0167(7) -0.0001(6) 0.0017(6) -0.0002(6)
C1 0.0205(10) 0.0197(9) 0.0167(9) -0.0010(7) 0.0052(7) 0.0014(8)
C2 0.0171(9) 0.0200(9) 0.0176(9) -0.0012(7) 0.0016(7) 0.0003(7)
C3 0.0216(10) 0.0191(9) 0.0196(9) -0.0035(8) 0.0044(8) -0.0027(8)
C4 0.0216(9) 0.0174(9) 0.0175(9) -0.0016(7) 0.0036(7) 0.0000(8)
C5 0.0241(10) 0.0195(9) 0.0190(9) -0.0008(8) 0.0037(8) -0.0011(8)
C6 0.0241(10) 0.0309(11) 0.0203(9) 0.0059(8) 0.0055(8) 0.0050(9)
C7 0.0335(12) 0.0347(11) 0.0184(9) 0.0072(9) 0.0047(9) 0.0029(10)
C8 0.0318(11) 0.0302(11) 0.0184(9) 0.0001(8) 0.0095(8) -0.0011(9)
C9 0.0239(10) 0.0205(9) 0.0199(9) -0.0011(8) 0.0087(8) -0.0035(8)
C10 0.0257(11) 0.0252(10) 0.0243(10) -0.0026(8) 0.0106(8) -0.0016(9)
C11 0.0193(10) 0.0276(10) 0.0277(10) -0.0018(9) 0.0045(8) 0.0018(8)
C12 0.0212(10) 0.0273(10) 0.0236(10) 0.0012(8) 0.0041(8) 0.0009(8)
C13 0.0169(9) 0.0287(10) 0.0160(9) 0.0026(8) 0.0051(7) 0.0027(8)
C14 0.0203(10) 0.0271(10) 0.0261(10) 0.0034(8) 0.0044(8) 0.0026(8)
C15 0.0248(11) 0.0279(11) 0.0331(11) 0.0070(9) 0.0053(9) 0.0078(9)
C16 0.0307(11) 0.0396(12) 0.0214(10) 0.0089(9) 0.0004(9) 0.0107(10)
C17 0.0251(11) 0.0397(12) 0.0174(9) -0.0007(9) -0.0009(8) 0.0035(9)
C18 0.0199(10) 0.0290(10) 0.0158(9) -0.0002(8) 0.0049(7) 0.0060(8)
C19 0.0303(12) 0.0224(10) 0.0474(13) -0.0001(10) -0.0057(10) 0.0052(9)
C20 0.0398(14) 0.0377(13) 0.0475(14) -0.0080(12) 0.0065(12) 0.0022(11)
C21 0.0382(16) 0.0591(17) 0.122(3) -0.0492(17) 0.0234(16) -0.0103(14)
C22 0.0269(10) 0.0309(11) 0.0152(9) -0.0009(8) 0.0022(8) 0.0007(9)
C23 0.0331(12) 0.0353(12) 0.0221(10) -0.0026(9) 0.0032(9) -0.0012(10)
C24 0.0328(12) 0.0261(10) 0.0264(11) -0.0051(9) 0.0027(9) 0.0038(9)
C25 0.0161(9) 0.0248(9) 0.0161(9) -0.0005(8) 0.0053(7) 0.0006(8)
C26 0.0210(10) 0.0284(10) 0.0126(8) -0.0005(8) 0.0049(7) -0.0002(8)
C27 0.0200(10) 0.0321(11) 0.0214(10) -0.0006(8) 0.0019(8) -0.0026(9)
C28 0.0165(10) 0.0375(11) 0.0218(10) 0.0044(9) 0.0014(8) 0.0057(9)
C29 0.0247(10) 0.0243(10) 0.0220(10) 0.0017(8) 0.0025(8) 0.0075(8)
C30 0.0201(10) 0.0246(10) 0.0158(9) 0.0004(8) 0.0017(7) 0.0000(8)
C31 0.0179(10) 0.0252(10) 0.0262(10) -0.0016(8) 0.0037(8) -0.0022(8)
C32 0.0451(14) 0.0243(11) 0.0270(11) 0.0016(9) 0.0052(10) -0.0069(10)
C33 0.0311(12) 0.0278(11) 0.0293(11) -0.0066(9) 0.0019(9) -0.0040(9)
C34 0.0201(10) 0.0202(9) 0.0267(10) -0.0013(8) -0.0007(8) 0.0022(8)
C35 0.0372(13) 0.0356(12) 0.0293(11) -0.0055(10) -0.0017(10) -0.0072(10)
C36 0.0353(12) 0.0283(11) 0.0324(11) 0.0049(9) -0.0053(10) -0.0109(10)
Na1 0.0250(6) 0.0220(5) 0.0200(5) 0.0011(4) 0.0041(4) 0.0015(5)
O1S 0.0276(8) 0.0340(8) 0.0216(7) 0.0054(6) 0.0044(6) -0.0005(6)
O2S 0.0281(8) 0.0324(8) 0.0274(7) -0.0082(6) 0.0027(6) 0.0015(6)
O3S 0.0320(8) 0.0226(7) 0.0328(8) 0.0015(6) 0.0109(6) 0.0047(6)
O4S 0.0612(14) 0.0821(15) 0.0724(14) 0.0152(12) 0.0092(12) 0.0115(12)
C1S 0.0286(11) 0.0322(11) 0.0258(10) -0.0015(9) 0.0000(9) 0.0004(9)
C2S 0.0382(13) 0.0423(13) 0.0231(10) 0.0071(10) 0.0032(10) 0.0023(11)
C3S 0.0317(12) 0.0411(13) 0.0256(11) 0.0027(10) 0.0079(9) 0.0003(10)
C4S 0.0283(11) 0.0307(11) 0.0278(11) 0.0048(9) 0.0001(9) -0.0009(9)
C5S 0.0343(12) 0.0261(11) 0.0350(12) -0.0080(9) 0.0096(10) -0.0002(9)
C6S 0.0442(13) 0.0325(12) 0.0271(11) -0.0061(10) 0.0064(10) -0.0130(10)
C7S 0.0293(12) 0.0335(12) 0.0328(11) -0.0008(10) 0.0017(10) -0.0041(10)
C8S 0.0281(12) 0.0365(12) 0.0409(13) -0.0103(11) 0.0000(10) 0.0073(10)
C9S 0.0311(12) 0.0288(11) 0.0296(11) 0.0061(9) 0.0062(9) 0.0047(9)
C10S 0.0414(13) 0.0253(11) 0.0313(11) 0.0052(9) 0.0015(10) 0.0058(10)
C11S 0.0356(12) 0.0257(11) 0.0224(10) 0.0020(8) 0.0045(9) 0.0091(9)
C12S 0.0278(11) 0.0260(10) 0.0225(10) 0.0015(8) 0.0034(9) 0.0056(9)
C13S 0.0531(18) 0.0631(19) 0.083(2) 0.0172(17) 0.0071(17) 0.0065(16)
C14S 0.061(2) 0.069(2) 0.079(2) -0.0013(18) 0.0012(18) 0.0006(17)
C15S 0.076(2) 0.064(2) 0.082(2) 0.0015(19) -0.0036(19) -0.0037(18)
C16S 0.061(2) 0.073(2) 0.091(2) 0.0244(19) 0.0203(18) 0.0047(17)

loop_
_atom_type_symbol
_atom_type_description
_atom_type_scat_dispersion_real
_atom_type_scat_dispersion_imag
_atom_type_scat_source
C C 0.0033 0.0016 'International Tables Vol C Tables 4.2.6.8 and 6.1.1.4'
H H 0.0000 0.0000 'International Tables Vol C Tables 4.2.6.8 and 6.1.1.4'
N N 0.0061 0.0033 'International Tables Vol C Tables 4.2.6.8 and 6.1.1.4'
O O 0.0106 0.0060 'International Tables Vol C Tables 4.2.6.8 and 6.1.1.4'
Na Na 0.0362 0.0249 'International Tables Vol C Tables 4.2.6.8 and 6.1.1.4'
Cr Cr 0.3209 0.6236 'International Tables Vol C Tables 4.2.6.8 and 6.1.1.4'

loop_
_geom_angle_atom_site_label_1
_geom_angle_atom_site_label_2
_geom_angle_atom_site_label_3
_geom_angle
_geom_angle_site_symmetry_1
_geom_angle_site_symmetry_3
N1 Cr1 N1 155.83(9) . 2
N1 Cr1 N2 103.53(6) . 2
N1 Cr1 N2 81.75(6) 2 2
N1 Cr1 N2 81.74(6) . .
N1 Cr1 N2 103.53(6) 2 .
N2 Cr1 N2 155.08(9) 2 .
C1 N1 C13 112.07(15) . .
C1 N1 Cr1 111.84(12) . .
C13 N1 Cr1 135.79(12) . .
C2 N2 C25 112.84(15) . .
C2 N2 Cr1 111.72(12) . .
C25 N2 Cr1 135.12(12) . .
N1 C1 C2 116.94(16) . .
N1 C1 C5 133.97(17) . .
C2 C1 C5 109.08(17) . .
N2 C2 C1 117.61(17) . .
N2 C2 C3 133.51(17) . .
C1 C2 C3 108.88(16) . .
C12 C3 C4 118.04(18) . .
C12 C3 C2 137.14(18) . .
C4 C3 C2 104.81(16) . .
C9 C4 C5 124.62(17) . .
C9 C4 C3 123.59(18) . .
C5 C4 C3 111.78(17) . .
C6 C5 C4 117.72(18) . .
C6 C5 C1 136.94(19) . .
C4 C5 C1 105.32(16) . .
C5 C6 C7 118.63(19) . .
C8 C7 C6 122.81(19) . .
C7 C8 C9 120.07(18) . .
C4 C9 C8 116.15(18) . .
C4 C9 C10 116.50(17) . .
C8 C9 C10 127.34(18) . .
C11 C10 C9 120.54(19) . .
C10 C11 C12 122.24(19) . .
C3 C12 C11 119.07(18) . .
C18 C13 C14 120.56(18) . .
C18 C13 N1 120.05(17) . .
C14 C13 N1 119.29(17) . .
C15 C14 C13 118.31(19) . .
C15 C14 C19 121.50(19) . .
C13 C14 C19 120.19(18) . .
C16 C15 C14 121.1(2) . .
C17 C16 C15 120.01(19) . .
C16 C17 C18 121.3(2) . .
C17 C18 C13 118.31(19) . .
C17 C18 C22 120.53(18) . .
C13 C18 C22 121.16(17) . .
C21 C19 C20 110.8(2) . .
C21 C19 C14 114.2(2) . .
C20 C19 C14 112.86(19) . .
C23 C22 C18 112.57(17) . .
C23 C22 C24 109.33(17) . .
C18 C22 C24 113.24(17) . .
C26 C25 C30 120.58(17) . .
C26 C25 N2 120.06(17) . .
C30 C25 N2 119.15(17) . .
C27 C26 C25 118.22(18) . .
C27 C26 C31 120.65(18) . .
C25 C26 C31 121.10(17) . .
C28 C27 C26 121.48(19) . .
C27 C28 C29 119.98(19) . .
C28 C29 C30 120.94(18) . .
C29 C30 C25 118.46(18) . .
C29 C30 C34 120.76(17) . .
C25 C30 C34 120.77(17) . .
C33 C31 C26 112.25(17) . .
C33 C31 C32 108.99(17) . .
C26 C31 C32 112.65(17) . .
C30 C34 C36 112.81(17) . .
C30 C34 C35 111.41(17) . .
C36 C34 C35 110.52(17) . .
O3S Na1 O3S 180.00(6) . 5_656
O3S Na1 O1S 86.91(5) . .
O3S Na1 O1S 93.10(5) 5_656 .
O3S Na1 O1S 93.09(5) . 5_656
O3S Na1 O1S 86.90(5) 5_656 5_656
O1S Na1 O1S 180.0 . 5_656
O3S Na1 O2S 89.59(5) . 5_656
O3S Na1 O2S 90.41(5) 5_656 5_656
O1S Na1 O2S 88.58(5) . 5_656
O1S Na1 O2S 91.43(5) 5_656 5_656
O3S Na1 O2S 90.41(5) . .
O3S Na1 O2S 89.59(5) 5_656 .
O1S Na1 O2S 91.42(5) . .
O1S Na1 O2S 88.57(5) 5_656 .
O2S Na1 O2S 180.0 5_656 .
C4S O1S C1S 109.16(15) . .
C4S O1S Na1 121.68(12) . .
C1S O1S Na1 125.06(12) . .
C8S O2S C5S 108.79(16) . .
C8S O2S Na1 126.69(13) . .
C5S O2S Na1 117.59(12) . .
C12S O3S C9S 109.96(15) . .
C12S O3S Na1 118.66(11) . .
C9S O3S Na1 121.62(12) . .
C16S O4S C13S 106.4(3) . .
O1S C1S C2S 105.86(18) . .
C1S C2S C3S 102.52(18) . .
C4S C3S C2S 101.36(18) . .
O1S C4S C3S 106.62(17) . .
O2S C5S C6S 105.71(18) . .
C5S C6S C7S 101.28(18) . .
C8S C7S C6S 102.27(18) . .
O2S C8S C7S 106.50(18) . .
O3S C9S C10S 105.86(17) . .
C9S C10S C11S 102.85(18) . .
C12S C11S C10S 102.39(18) . .
O3S C12S C11S 105.96(16) . .
O4S C13S C14S 102.6(3) . .
C15S C14S C13S 103.9(3) . .
C14S C15S C16S 102.9(3) . .
O4S C16S C15S 103.3(3) . .

loop_
_geom_bond_atom_site_label_1
_geom_bond_atom_site_label_2
_geom_bond_distance
_geom_bond_site_symmetry_2
Cr1 N1 2.0230(15) .
Cr1 N1 2.0230(15) 2
Cr1 N2 2.0319(16) 2
Cr1 N2 2.0320(16) .
N1 C1 1.386(2) .
N1 C13 1.426(2) .
N2 C2 1.372(2) .
N2 C25 1.426(2) .
C1 C2 1.388(3) .
C1 C5 1.470(3) .
C2 C3 1.475(3) .
C3 C12 1.379(3) .
C3 C4 1.425(3) .
C4 C9 1.407(3) .
C4 C5 1.411(3) .
C5 C6 1.386(3) .
C6 C7 1.428(3) .
C7 C8 1.371(3) .
C8 C9 1.418(3) .
C9 C10 1.419(3) .
C10 C11 1.368(3) .
C11 C12 1.430(3) .
C13 C18 1.410(3) .
C13 C14 1.413(3) .
C14 C15 1.395(3) .
C14 C19 1.526(3) .
C15 C16 1.383(3) .
C16 C17 1.379(3) .
C17 C18 1.394(3) .
C18 C22 1.526(3) .
C19 C21 1.498(4) .
C19 C20 1.520(3) .
C22 C23 1.516(3) .
C22 C24 1.531(3) .
C25 C26 1.412(3) .
C25 C30 1.414(3) .
C26 C27 1.390(3) .
C26 C31 1.527(3) .
C27 C28 1.382(3) .
C28 C29 1.383(3) .
C29 C30 1.395(3) .
C30 C34 1.519(3) .
C31 C33 1.524(3) .
C31 C32 1.529(3) .
C34 C36 1.523(3) .
C34 C35 1.532(3) .
Na1 O3S 2.3416(14) .
Na1 O3S 2.3416(14) 5_656
Na1 O1S 2.4193(14) .
Na1 O1S 2.4194(14) 5_656
Na1 O2S 2.4359(15) 5_656
Na1 O2S 2.4360(15) .
O1S C4S 1.439(3) .
O1S C1S 1.443(3) .
O2S C8S 1.443(3) .
O2S C5S 1.446(3) .
O3S C12S 1.442(3) .
O3S C9S 1.444(3) .
O4S C16S 1.390(4) .
O4S C13S 1.396(4) .
C1S C2S 1.513(3) .
C2S C3S 1.522(3) .
C3S C4S 1.513(3) .
C5S C6S 1.514(3) .
C6S C7S 1.522(3) .
C7S C8S 1.513(3) .
C9S C10S 1.518(3) .
C10S C11S 1.524(3) .
C11S C12S 1.507(3) .
C13S C14S 1.539(5) .
C14S C15S 1.518(5) .
C15S C16S 1.540(5) .

loop_
_geom_torsion_atom_site_label_1
_geom_torsion_atom_site_label_2
_geom_torsion_atom_site_label_3
_geom_torsion_atom_site_label_4
_geom_torsion
_geom_torsion_site_symmetry_1
N1 Cr1 N1 C1 -103.86(12) 2
N2 Cr1 N1 C1 156.03(12) 2
N2 Cr1 N1 C1 0.86(12) .
N1 Cr1 N1 C13 69.18(18) 2
N2 Cr1 N1 C13 -30.93(19) 2
N2 Cr1 N1 C13 173.89(19) .
N1 Cr1 N2 C2 1.46(13) .
N1 Cr1 N2 C2 157.43(12) 2
N2 Cr1 N2 C2 -102.93(12) 2
N1 Cr1 N2 C25 174.22(18) .
N1 Cr1 N2 C25 -29.81(18) 2
N2 Cr1 N2 C25 69.83(17) 2
C13 N1 C1 C2 -177.89(17) .
Cr1 N1 C1 C2 -3.1(2) .
C13 N1 C1 C5 3.7(3) .
Cr1 N1 C1 C5 178.50(18) .
C25 N2 C2 C1 -178.13(16) .
Cr1 N2 C2 C1 -3.7(2) .
C25 N2 C2 C3 1.6(3) .
Cr1 N2 C2 C3 176.01(18) .
N1 C1 C2 N2 4.6(3) .
C5 C1 C2 N2 -176.60(16) .
N1 C1 C2 C3 -175.12(16) .
C5 C1 C2 C3 3.6(2) .
N2 C2 C3 C12 -3.7(4) .
C1 C2 C3 C12 176.0(2) .
N2 C2 C3 C4 177.1(2) .
C1 C2 C3 C4 -3.2(2) .
C12 C3 C4 C9 0.9(3) .
C2 C3 C4 C9 -179.76(18) .
C12 C3 C4 C5 -177.85(18) .
C2 C3 C4 C5 1.5(2) .
C9 C4 C5 C6 0.8(3) .
C3 C4 C5 C6 179.57(18) .
C9 C4 C5 C1 -178.12(18) .
C3 C4 C5 C1 0.6(2) .
N1 C1 C5 C6 -2.8(4) .
C2 C1 C5 C6 178.7(2) .
N1 C1 C5 C4 175.8(2) .
C2 C1 C5 C4 -2.7(2) .
C4 C5 C6 C7 -0.9(3) .
C1 C5 C6 C7 177.6(2) .
C5 C6 C7 C8 0.6(3) .
C6 C7 C8 C9 0.0(3) .
C5 C4 C9 C8 -0.3(3) .
C3 C4 C9 C8 -178.86(18) .
C5 C4 C9 C10 178.62(18) .
C3 C4 C9 C10 0.0(3) .
C7 C8 C9 C4 -0.1(3) .
C7 C8 C9 C10 -178.9(2) .
C4 C9 C10 C11 -0.9(3) .
C8 C9 C10 C11 177.8(2) .
C9 C10 C11 C12 0.9(3) .
C4 C3 C12 C11 -0.9(3) .
C2 C3 C12 C11 180.0(2) .
C10 C11 C12 C3 0.1(3) .
C1 N1 C13 C18 -86.5(2) .
Cr1 N1 C13 C18 100.4(2) .
C1 N1 C13 C14 89.8(2) .
Cr1 N1 C13 C14 -83.3(2) .
C18 C13 C14 C15 7.3(3) .
N1 C13 C14 C15 -169.02(18) .
C18 C13 C14 C19 -173.13(19) .
N1 C13 C14 C19 10.6(3) .
C13 C14 C15 C16 -2.0(3) .
C19 C14 C15 C16 178.4(2) .
C14 C15 C16 C17 -3.7(3) .
C15 C16 C17 C18 4.3(3) .
C16 C17 C18 C13 0.9(3) .
C16 C17 C18 C22 180.00(19) .
C14 C13 C18 C17 -6.7(3) .
N1 C13 C18 C17 169.53(18) .
C14 C13 C18 C22 174.19(18) .
N1 C13 C18 C22 -9.6(3) .
C15 C14 C19 C21 91.9(3) .
C13 C14 C19 C21 -87.7(3) .
C15 C14 C19 C20 -35.8(3) .
C13 C14 C19 C20 144.7(2) .
C17 C18 C22 C23 30.9(3) .
C13 C18 C22 C23 -150.04(18) .
C17 C18 C22 C24 -93.8(2) .
C13 C18 C22 C24 85.3(2) .
C2 N2 C25 C26 -84.4(2) .
Cr1 N2 C25 C26 102.9(2) .
C2 N2 C25 C30 90.3(2) .
Cr1 N2 C25 C30 -82.4(2) .
C30 C25 C26 C27 -5.9(3) .
N2 C25 C26 C27 168.82(17) .
C30 C25 C26 C31 175.99(17) .
N2 C25 C26 C31 -9.3(3) .
C25 C26 C27 C28 1.4(3) .
C31 C26 C27 C28 179.50(18) .
C26 C27 C28 C29 3.0(3) .
C27 C28 C29 C30 -2.8(3) .
C28 C29 C30 C25 -1.7(3) .
C28 C29 C30 C34 178.85(18) .
C26 C25 C30 C29 6.1(3) .
N2 C25 C30 C29 -168.70(17) .
C26 C25 C30 C34 -174.48(17) .
N2 C25 C30 C34 10.8(3) .
C27 C26 C31 C33 37.3(3) .
C25 C26 C31 C33 -144.59(18) .
C27 C26 C31 C32 -86.1(2) .
C25 C26 C31 C32 91.9(2) .
C29 C30 C34 C36 -38.2(3) .
C25 C30 C34 C36 142.35(19) .
C29 C30 C34 C35 86.8(2) .
C25 C30 C34 C35 -92.7(2) .
O3S Na1 O1S C4S 103.48(14) .
O3S Na1 O1S C4S -76.52(14) 5_656
O1S Na1 O1S C4S -117(11) 5_656
O2S Na1 O1S C4S 13.81(14) 5_656
O2S Na1 O1S C4S -166.19(14) .
O3S Na1 O1S C1S -51.24(15) .
O3S Na1 O1S C1S 128.76(15) 5_656
O1S Na1 O1S C1S 89(11) 5_656
O2S Na1 O1S C1S -140.91(15) 5_656
O2S Na1 O1S C1S 39.09(15) .
O3S Na1 O2S C8S -17.26(16) .
O3S Na1 O2S C8S 162.74(16) 5_656
O1S Na1 O2S C8S -104.17(16) .
O1S Na1 O2S C8S 75.83(16) 5_656
O2S Na1 O2S C8S 154(14) 5_656
O3S Na1 O2S C5S 130.16(14) .
O3S Na1 O2S C5S -49.84(14) 5_656
O1S Na1 O2S C5S 43.25(14) .
O1S Na1 O2S C5S -136.75(14) 5_656
O2S Na1 O2S C5S -59(14) 5_656
O3S Na1 O3S C12S -21(8) 5_656
O1S Na1 O3S C12S 173.96(14) .
O1S Na1 O3S C12S -6.04(14) 5_656
O2S Na1 O3S C12S -97.44(14) 5_656
O2S Na1 O3S C12S 82.56(14) .
O3S Na1 O3S C9S 122(8) 5_656
O1S Na1 O3S C9S -43.54(14) .
O1S Na1 O3S C9S 136.46(14) 5_656
O2S Na1 O3S C9S 45.06(14) 5_656
O2S Na1 O3S C9S -134.95(14) .
C4S O1S C1S C2S -11.7(2) .
Na1 O1S C1S C2S 145.62(14) .
O1S C1S C2S C3S 31.1(2) .
C1S C2S C3S C4S -37.4(2) .
C1S O1S C4S C3S -12.7(2) .
Na1 O1S C4S C3S -170.98(13) .
C2S C3S C4S O1S 31.4(2) .
C8S O2S C5S C6S 17.7(2) .
Na1 O2S C5S C6S -135.21(14) .
O2S C5S C6S C7S -34.9(2) .
C5S C6S C7S C8S 38.2(2) .
C5S O2S C8S C7S 7.3(2) .
Na1 O2S C8S C7S 157.05(13) .
C6S C7S C8S O2S -28.9(2) .
C12S O3S C9S C10S 8.4(2) .
Na1 O3S C9S C10S -136.94(14) .
O3S C9S C10S C11S -27.6(2) .
C9S C10S C11S C12S 35.5(2) .
C9S O3S C12S C11S 14.6(2) .
Na1 O3S C12S C11S 161.14(13) .
C10S C11S C12S O3S -31.3(2) .
C16S O4S C13S C14S 45.2(3) .
O4S C13S C14S C15S -26.1(3) .
C13S C14S C15S C16S 0.2(4) .
C13S O4S C16S C15S -45.4(3) .
C14S C15S C16S O4S 25.8(4) .
